data_4125265
loop_
_publ_author_name
'Pfeifer, Lukas'
'Engle, Keary M.'
'Pidgeon, George W.'
'Sparkes, Hazel A.'
'Thompson, Amber L.'
'Brown, John M.'
'Gouverneur, V\'eronique'

_publ_section_title
;
 Hydrogen-Bonded Homoleptic Fluoride-Diarylurea Complexes: Structure,
 Reactivity, and Coordinating Power.
;
_journal_issue 40
_journal_name_full 'Journal of the American Chemical Society'
_journal_page_first 13314
_journal_paper_doi 10.1021/jacs.6b07501
_journal_volume 138
_journal_year 2016
_chemical_absolute_configuration ad
_chemical_formula_moiety 'C13 H10 I2 N2 O, C16 H36 N, F, H2 O'
_chemical_formula_sum 'C29 H48 F I2 N3 O2'
_chemical_formula_weight 743.53
_chemical_melting_point ?
_space_group_IT_number 5
_symmetry_cell_setting monoclinic
_symmetry_space_group_name_Hall 'C 2y'
_symmetry_space_group_name_H-M 'C 1 2 1'
_atom_sites_solution_hydrogens difmap
_atom_sites_solution_primary direct
_audit_creation_date 13-05-17
_audit_creation_method CRYSTALS_ver_14.40
_cell_angle_alpha 90
_cell_angle_beta 99.107(3)
_cell_angle_gamma 90
_cell_formula_units_Z 4
_cell_length_a 24.2255(6)
_cell_length_b 8.1758(2)
_cell_length_c 16.4519(5)
_cell_measurement_reflns_used 17912
_cell_measurement_temperature 150
_cell_measurement_theta_max 74
_cell_measurement_theta_min 4
_cell_volume 3217.43(15)
_computing_cell_refinement 'CrysAlis, (Oxford Diffraction, 2002)'
_computing_data_collection 'SuperNova, (Oxford Diffraction, 2010)'
_computing_data_reduction 'CrysAlis, (Oxford Diffraction, 2002)'
_computing_molecular_graphics 'CAMERON (Watkin et al., 1996)'
_computing_publication_material 'CRYSTALS (Betteridge et al., 2003)'
_computing_structure_refinement 'CRYSTALS (Betteridge et al., 2003)'
_computing_structure_solution 'SIR92 (Altomare et al., 1994)'
_diffrn_ambient_temperature 150
_diffrn_measured_fraction_theta_full 0.996
_diffrn_measured_fraction_theta_max 0.991
_diffrn_measurement_device Area
_diffrn_measurement_device_type 'Oxford Diffraction SuperNova'
_diffrn_measurement_method \w
_diffrn_radiation_monochromator graphite
_diffrn_radiation_type 'Cu K\a'
_diffrn_radiation_wavelength 1.54180
_diffrn_reflns_av_R_equivalents 0.037
_diffrn_reflns_limit_h_max 30
_diffrn_reflns_limit_h_min -30
_diffrn_reflns_limit_k_max 10
_diffrn_reflns_limit_k_min -9
_diffrn_reflns_limit_l_max 19
_diffrn_reflns_limit_l_min -20
_diffrn_reflns_number 27688
_diffrn_reflns_theta_full 72.873
_diffrn_reflns_theta_max 74.360
_diffrn_reflns_theta_min 3.696
_diffrn_standards_number 0
_exptl_absorpt_coefficient_mu 15.623
_exptl_absorpt_correction_T_max 0.21
_exptl_absorpt_correction_T_min 0.06
_exptl_absorpt_correction_type multi-scan
_exptl_absorpt_process_details 'CrysAlis, (Oxford Diffraction, 2002)'
_exptl_crystal_colour clear_pale_colourless
_exptl_crystal_density_diffrn 1.535
_exptl_crystal_density_meas ?
_exptl_crystal_density_method 'not measured'
_exptl_crystal_description block
_exptl_crystal_F_000 1496
_exptl_crystal_size_max 0.220
_exptl_crystal_size_mid 0.200
_exptl_crystal_size_min 0.100
_refine_diff_density_max 1.40
_refine_diff_density_min -0.93
_refine_ls_abs_structure_details 'Flack (1983), 2923 Friedel-pairs'
_refine_ls_abs_structure_Flack -0.012(4)
_refine_ls_extinction_coef 10.1(16)
_refine_ls_extinction_method 'Larson (1970), Equation 22'
_refine_ls_goodness_of_fit_ref 1.0075
_refine_ls_hydrogen_treatment constr
_refine_ls_matrix_type full
_refine_ls_number_parameters 337
_refine_ls_number_reflns 5701
_refine_ls_number_restraints 1
_refine_ls_R_factor_all 0.0250
_refine_ls_R_factor_gt 0.0249
_refine_ls_shift/su_max 0.0019301
_refine_ls_shift/su_mean 0.0000290
_refine_ls_structure_factor_coef Fsqd
_refine_ls_weighting_details
;
 Method= Modified Sheldrick 
 w=1/[\s^2^(F^2^) + ( 0.05P)^2^ + 2.97P] 
 ,where P=(max(Fo^2^,0) + 2Fc^2^)/3 
;
_refine_ls_weighting_scheme calc
_refine_ls_wR_factor_all 0.0663
_refine_ls_wR_factor_gt 0.0662
_refine_ls_wR_factor_ref 0.0663
_reflns_limit_h_max 29
_reflns_limit_h_min -30
_reflns_limit_k_max 10
_reflns_limit_k_min -9
_reflns_limit_l_max 20
_reflns_limit_l_min 0
_reflns_number_gt 5666
_reflns_number_total 6411
_reflns_threshold_expression I>2.0\s(I)
_oxford_diffrn_Wilson_B_factor 2.26
_oxford_diffrn_Wilson_scale 0.29
_oxford_refine_ls_r_factor_ref 0.0250
_oxford_refine_ls_scale 2.122(12)
_oxford_reflns_number_all 5701
_oxford_reflns_threshold_expression_ref I>-3.0\s(I)
_oxford_structure_analysis_title 035gwp12
_cod_data_source_file ja6b07501_si_002.cif
_cod_data_source_block 2l
_cod_depositor_comments
;
The following automatic conversions were performed:

'_chemical_melting_point' value 'not measured' was changed to '?' -
the value is undefined or not given.

'_exptl_crystal_density_meas' value 'not measured' was changed to '?'
- the value is perceived as not measured.

Automatic conversion script
Id: cif_fix_values 4268 2015-11-12 08:31:59Z antanas 

 Adding full bibliography for 4125254--4125278.cif.
;
_cod_original_cell_volume 3217.44(15)
_cod_original_sg_symbol_H-M 'C 2 '
_cod_original_formula_sum 'C29 H48 F1 I2 N3 O2'
_cod_database_code 4125265

loop_
_symmetry_equiv_pos_as_xyz
x,y,z
x+1/2,y+1/2,z
-x,y,-z
-x+1/2,y+1/2,-z

loop_
_atom_site_label
_atom_site_type_symbol
_atom_site_fract_x
_atom_site_fract_y
_atom_site_fract_z
_atom_site_U_iso_or_equiv
_atom_site_occupancy
_atom_site_adp_type
_atom_site_refinement_flags_posn
_atom_site_refinement_flags_adp
F1 F 0.50213(9) 0.8874(3) 0.62893(14) 0.0404 1.0000 Uani . .
O1 O 0.45627(10) 0.6506(3) 0.85200(16) 0.0328 1.0000 Uani . .
C1 C 0.46865(13) 0.7254(4) 0.79299(19) 0.0217 1.0000 Uani . .
O2 O 0.56885(9) 0.9433(3) 0.51681(16) 0.0300 1.0000 Uani . .
N11 N 0.43319(12) 0.7614(3) 0.72290(17) 0.0232 1.0000 Uani . .
C12 C 0.37777(13) 0.7075(4) 0.6999(2) 0.0214 1.0000 Uani . .
C13 C 0.35305(13) 0.7415(4) 0.6192(2) 0.0237 1.0000 Uani . .
C14 C 0.29887(13) 0.6919(4) 0.5906(2) 0.0245 1.0000 Uani . .
C15 C 0.26864(13) 0.6057(4) 0.6418(2) 0.0221 1.0000 Uani . .
C16 C 0.29237(15) 0.5751(4) 0.7223(2) 0.0282 1.0000 Uani . .
C17 C 0.34685(14) 0.6250(4) 0.7517(2) 0.0261 1.0000 Uani . .
I18 I 0.187297(7) 0.52820(7) 0.595697(12) 0.0260 1.0000 Uani . .
N21 N 0.52146(11) 0.7856(3) 0.78858(18) 0.0243 1.0000 Uani . .
H22 H 0.5511 0.9281 0.5550 0.0447 1.0000 Uiso R .
C22 C 0.56920(14) 0.7678(4) 0.8485(2) 0.0209 1.0000 Uani . .
H21 H 0.5489 0.9208 0.4731 0.0452 1.0000 Uiso R .
C23 C 0.62077(14) 0.8033(4) 0.8243(2) 0.0257 1.0000 Uani . .
C24 C 0.67022(15) 0.7895(5) 0.8804(2) 0.0298 1.0000 Uani . .
C25 C 0.66832(14) 0.7393(5) 0.9598(2) 0.0285 1.0000 Uani . .
C26 C 0.61737(15) 0.7053(4) 0.9849(2) 0.0268 1.0000 Uani . .
C27 C 0.56788(15) 0.7203(4) 0.9294(2) 0.0249 1.0000 Uani . .
I28 I 0.742262(10) 0.71754(7) 1.045526(15) 0.0415 1.0000 Uani . .
N31 N 0.5000 0.4183(4) 0.5000 0.0214 1.0000 Uani S T
C32 C 0.51672(14) 0.3049(4) 0.4349(2) 0.0230 1.0000 Uani . .
C33 C 0.53593(17) 0.3886(5) 0.3619(2) 0.0339 1.0000 Uani . .
C34 C 0.56441(19) 0.2658(6) 0.3127(2) 0.0406 1.0000 Uani . .
C35 C 0.62155(19) 0.2109(6) 0.3574(3) 0.0466 1.0000 Uani . .
C36 C 0.45228(13) 0.5296(5) 0.4642(2) 0.0277 1.0000 Uani . .
C37 C 0.39652(15) 0.4498(4) 0.4365(2) 0.0278 1.0000 Uani . .
C38 C 0.35650(16) 0.5768(4) 0.3916(3) 0.0352 1.0000 Uani . .
C39 C 0.29587(15) 0.5201(6) 0.3748(3) 0.0430 1.0000 Uani . .
N41 N 0.5000 0.1948(4) 0.0000 0.0201 1.0000 Uani S T
C42 C 0.52640(14) 0.3045(4) -0.0578(2) 0.0245 1.0000 Uani . .
C43 C 0.55698(16) 0.2156(5) -0.1183(2) 0.0294 1.0000 Uani . .
C44 C 0.59105(17) 0.3351(5) -0.1608(2) 0.0340 1.0000 Uani . .
C45 C 0.6226(2) 0.2499(6) -0.2215(3) 0.0449 1.0000 Uani . .
C46 C 0.45621(13) 0.0838(4) -0.0487(2) 0.0211 1.0000 Uani . .
C47 C 0.40300(14) 0.1669(4) -0.0896(2) 0.0255 1.0000 Uani . .
C48 C 0.36699(15) 0.0431(5) -0.1432(2) 0.0328 1.0000 Uani . .
C49 C 0.30931(16) 0.1110(7) -0.1767(3) 0.0469 1.0000 Uani . .
H111 H 0.4475 0.8071 0.6845 0.0277 1.0000 Uiso R .
H131 H 0.3726 0.7972 0.5833 0.0284 1.0000 Uiso R .
H141 H 0.2829 0.7154 0.5355 0.0295 1.0000 Uiso R .
H161 H 0.2720 0.5182 0.7570 0.0340 1.0000 Uiso R .
H171 H 0.3622 0.6024 0.8060 0.0309 1.0000 Uiso R .
H211 H 0.5251 0.8413 0.7455 0.0291 1.0000 Uiso R .
H231 H 0.6224 0.8353 0.7705 0.0308 1.0000 Uiso R .
H241 H 0.7047 0.8150 0.8640 0.0363 1.0000 Uiso R .
H261 H 0.6164 0.6728 1.0388 0.0322 1.0000 Uiso R .
H271 H 0.5337 0.6987 0.9469 0.0299 1.0000 Uiso R .
H322 H 0.4852 0.2366 0.4158 0.0284 1.0000 Uiso R .
H321 H 0.5480 0.2391 0.4628 0.0274 1.0000 Uiso R .
H331 H 0.5627 0.4732 0.3810 0.0409 1.0000 Uiso R .
H332 H 0.5046 0.4374 0.3269 0.0413 1.0000 Uiso R .
H342 H 0.5697 0.3149 0.2611 0.0488 1.0000 Uiso R .
H341 H 0.5411 0.1702 0.3024 0.0491 1.0000 Uiso R .
H353 H 0.6385 0.1318 0.3264 0.0700 1.0000 Uiso R .
H352 H 0.6459 0.3039 0.3662 0.0699 1.0000 Uiso R .
H351 H 0.6188 0.1652 0.4108 0.0698 1.0000 Uiso R .
H362 H 0.4474 0.6089 0.5059 0.0331 1.0000 Uiso R .
H361 H 0.4643 0.5856 0.4184 0.0332 1.0000 Uiso R .
H371 H 0.4019 0.3591 0.3999 0.0330 1.0000 Uiso R .
H372 H 0.3825 0.4074 0.4844 0.0338 1.0000 Uiso R .
H382 H 0.3601 0.6774 0.4236 0.0425 1.0000 Uiso R .
H381 H 0.3680 0.5966 0.3396 0.0420 1.0000 Uiso R .
H393 H 0.2925 0.4297 0.3373 0.0634 1.0000 Uiso R .
H392 H 0.2824 0.4846 0.4239 0.0636 1.0000 Uiso R .
H391 H 0.2730 0.6092 0.3508 0.0637 1.0000 Uiso R .
H422 H 0.4973 0.3704 -0.0879 0.0286 1.0000 Uiso R .
H421 H 0.5517 0.3771 -0.0243 0.0288 1.0000 Uiso R .
H431 H 0.5818 0.1336 -0.0896 0.0354 1.0000 Uiso R .
H432 H 0.5299 0.1605 -0.1601 0.0348 1.0000 Uiso R .
H442 H 0.5662 0.4158 -0.1905 0.0413 1.0000 Uiso R .
H441 H 0.6171 0.3911 -0.1198 0.0407 1.0000 Uiso R .
H453 H 0.6445 0.3284 -0.2464 0.0667 1.0000 Uiso R .
H452 H 0.5956 0.1987 -0.2631 0.0668 1.0000 Uiso R .
H451 H 0.6467 0.1674 -0.1928 0.0670 1.0000 Uiso R .
H462 H 0.4463 0.0045 -0.0115 0.0248 1.0000 Uiso R .
H461 H 0.4738 0.0321 -0.0908 0.0251 1.0000 Uiso R .
H471 H 0.3829 0.2067 -0.0476 0.0308 1.0000 Uiso R .
H472 H 0.4118 0.2585 -0.1221 0.0308 1.0000 Uiso R .
H482 H 0.3632 -0.0535 -0.1109 0.0384 1.0000 Uiso R .
H481 H 0.3865 0.0141 -0.1892 0.0388 1.0000 Uiso R .
H493 H 0.2896 0.0310 -0.2125 0.0703 1.0000 Uiso R .
H492 H 0.2904 0.1346 -0.1307 0.0698 1.0000 Uiso R .
H491 H 0.3127 0.2086 -0.2077 0.0695 1.0000 Uiso R .

loop_
_atom_site_aniso_label
_atom_site_aniso_U_11
_atom_site_aniso_U_22
_atom_site_aniso_U_33
_atom_site_aniso_U_23
_atom_site_aniso_U_13
_atom_site_aniso_U_12
F1 0.0313(11) 0.0606(15) 0.0312(11) 0.0122(10) 0.0110(9) 0.0028(10)
O1 0.0235(11) 0.0431(14) 0.0308(13) 0.0093(11) 0.0011(10) -0.0045(11)
C1 0.0208(15) 0.0206(14) 0.0236(15) -0.0034(13) 0.0030(11) 0.0011(12)
O2 0.0163(11) 0.0377(14) 0.0361(13) 0.0058(11) 0.0041(10) -0.0005(10)
N11 0.0212(13) 0.0272(14) 0.0216(14) -0.0014(11) 0.0049(11) -0.0025(10)
C12 0.0212(14) 0.0199(13) 0.0243(15) -0.0031(12) 0.0075(12) -0.0006(12)
C13 0.0181(14) 0.0277(16) 0.0261(16) -0.0002(13) 0.0061(12) -0.0017(12)
C14 0.0192(14) 0.0283(17) 0.0258(16) 0.0015(13) 0.0030(12) 0.0008(12)
C15 0.0187(14) 0.0200(14) 0.0278(16) -0.0023(12) 0.0044(12) -0.0009(12)
C16 0.0230(16) 0.0316(18) 0.0311(18) 0.0026(13) 0.0082(14) -0.0043(12)
C17 0.0232(16) 0.0323(18) 0.0227(16) 0.0007(13) 0.0035(13) -0.0034(14)
I18 0.01804(10) 0.02462(10) 0.03505(12) -0.00430(9) 0.00366(7) -0.00338(7)
N21 0.0200(13) 0.0284(14) 0.0243(14) 0.0030(11) 0.0027(11) -0.0013(11)
C22 0.0212(15) 0.0162(14) 0.0247(16) -0.0032(12) 0.0013(12) 0.0007(11)
C23 0.0243(16) 0.0284(17) 0.0248(16) -0.0013(13) 0.0048(13) 0.0010(13)
C24 0.0192(15) 0.0375(19) 0.0323(19) -0.0032(15) 0.0032(14) 0.0016(13)
C25 0.0230(16) 0.0314(17) 0.0288(17) -0.0059(14) -0.0028(13) 0.0054(13)
C26 0.0315(17) 0.0257(15) 0.0224(15) -0.0021(13) 0.0016(13) 0.0016(14)
C27 0.0264(16) 0.0201(15) 0.0286(17) -0.0069(13) 0.0060(13) -0.0026(13)
I28 0.02784(13) 0.05932(17) 0.03407(14) -0.00144(11) -0.00561(9) 0.00904(11)
N31 0.0225(19) 0.0114(16) 0.027(2) 0.0000 -0.0051(15) 0.0000
C32 0.0290(16) 0.0175(14) 0.0224(16) 0.0016(12) 0.0036(13) -0.0020(12)
C33 0.040(2) 0.0331(19) 0.0265(18) 0.0096(15) -0.0010(15) -0.0077(15)
C34 0.050(2) 0.052(2) 0.0215(17) 0.0002(16) 0.0118(16) -0.0112(19)
C35 0.049(2) 0.056(3) 0.038(2) -0.002(2) 0.0199(18) 0.001(2)
C36 0.0293(16) 0.0159(13) 0.0348(17) 0.0016(15) -0.0049(13) 0.0036(15)
C37 0.0273(17) 0.0213(15) 0.0319(18) 0.0014(13) -0.0047(14) -0.0003(13)
C38 0.0303(19) 0.0253(17) 0.045(2) 0.0057(15) -0.0084(16) 0.0006(13)
C39 0.0267(17) 0.0374(19) 0.058(2) -0.008(2) -0.0138(16) 0.0035(18)
N41 0.0245(18) 0.0141(16) 0.0221(18) 0.0000 0.0050(14) 0.0000
C42 0.0300(17) 0.0180(15) 0.0260(17) 0.0018(12) 0.0067(14) -0.0016(12)
C43 0.0376(19) 0.0234(16) 0.0285(18) -0.0013(14) 0.0093(15) 0.0003(15)
C44 0.042(2) 0.0294(18) 0.0332(19) 0.0026(16) 0.0147(16) -0.0008(17)
C45 0.054(3) 0.045(2) 0.041(2) -0.0006(18) 0.024(2) 0.003(2)
C46 0.0195(15) 0.0177(13) 0.0253(16) -0.0001(11) 0.0015(13) 0.0003(11)
C47 0.0249(16) 0.0279(16) 0.0238(16) -0.0002(13) 0.0040(13) 0.0048(13)
C48 0.0285(17) 0.0337(19) 0.0334(17) 0.0070(16) -0.0036(13) -0.0016(15)
C49 0.0235(19) 0.074(3) 0.040(2) 0.008(2) -0.0038(16) 0.0069(19)

loop_
_atom_type_symbol
_atom_type_scat_dispersion_real
_atom_type_scat_dispersion_imag
_atom_type_scat_Cromer_Mann_a1
_atom_type_scat_Cromer_Mann_b1
_atom_type_scat_Cromer_Mann_a2
_atom_type_scat_Cromer_Mann_b2
_atom_type_scat_Cromer_Mann_a3
_atom_type_scat_Cromer_Mann_b3
_atom_type_scat_Cromer_Mann_a4
_atom_type_scat_Cromer_Mann_b4
_atom_type_scat_Cromer_Mann_c
_atom_type_scat_source
C 0.0181 0.0091 2.3100 20.8439 1.0200 10.2075 1.5886 0.5687 0.8650 51.6512 0.2156 'International Tables Vol C 4.2.6.8 and 6.1.1.4'
H 0.0000 0.0000 0.4930 10.5109 0.3229 26.1257 0.1402 3.1424 0.0408 57.7998 0.0030 'International Tables Vol C 4.2.6.8 and 6.1.1.4'
O 0.0492 0.0322 3.0485 13.2771 2.2868 5.7011 1.5463 0.3239 0.8670 32.9089 0.2508 'International Tables Vol C 4.2.6.8 and 6.1.1.4'
N 0.0311 0.0180 12.2126 0.0057 3.1322 9.8933 2.0125 28.9975 1.1663 0.5826 -11.5290 'International Tables Vol C 4.2.6.8 and 6.1.1.4'
F 0.0727 0.0534 3.5392 10.2825 2.6412 4.2944 1.5170 0.2615 1.0243 26.1476 0.2776 'International Tables Vol C 4.2.6.8 and 6.1.1.4'
I -0.3257 6.8362 20.1472 4.3470 18.9949 0.3814 7.5138 27.7660 2.2735 66.8776 4.0712 'International Tables Vol C 4.2.6.8 and 6.1.1.4'

loop_
_geom_angle_atom_site_label_1
_geom_angle_site_symmetry_1
_geom_angle_atom_site_label_2
_geom_angle_atom_site_label_3
_geom_angle_site_symmetry_3
_geom_angle
_geom_angle_publ_flag
O1 . C1 N11 . 125.5(3) yes
O1 . C1 N21 . 124.3(3) yes
N11 . C1 N21 . 110.1(3) yes
H22 . O2 H21 . 109.2 no
C1 . N11 C12 . 127.5(3) yes
C1 . N11 H111 . 116.6 no
C12 . N11 H111 . 114.8 no
N11 . C12 C13 . 116.1(3) yes
N11 . C12 C17 . 124.7(3) yes
C13 . C12 C17 . 119.1(3) yes
C12 . C13 C14 . 120.4(3) yes
C12 . C13 H131 . 121.0 no
C14 . C13 H131 . 118.6 no
C13 . C14 C15 . 120.3(3) yes
C13 . C14 H141 . 119.2 no
C15 . C14 H141 . 120.5 no
C14 . C15 C16 . 119.5(3) yes
C14 . C15 I18 . 119.3(2) yes
C16 . C15 I18 . 121.2(2) yes
C15 . C16 C17 . 120.6(3) yes
C15 . C16 H161 . 119.8 no
C17 . C16 H161 . 119.6 no
C12 . C17 C16 . 120.0(3) yes
C12 . C17 H171 . 120.7 no
C16 . C17 H171 . 119.3 no
C1 . N21 C22 . 126.3(3) yes
C1 . N21 H211 . 116.7 no
C22 . N21 H211 . 116.9 no
N21 . C22 C23 . 116.9(3) yes
N21 . C22 C27 . 124.0(3) yes
C23 . C22 C27 . 119.1(3) yes
C22 . C23 C24 . 120.5(3) yes
C22 . C23 H231 . 120.2 no
C24 . C23 H231 . 119.4 no
C23 . C24 C25 . 119.8(3) yes
C23 . C24 H241 . 120.0 no
C25 . C24 H241 . 120.2 no
C24 . C25 C26 . 120.4(3) yes
C24 . C25 I28 . 120.6(3) yes
C26 . C25 I28 . 119.0(3) yes
C25 . C26 C27 . 120.0(3) yes
C25 . C26 H261 . 120.0 no
C27 . C26 H261 . 120.1 no
C26 . C27 C22 . 120.3(3) yes
C26 . C27 H271 . 119.6 no
C22 . C27 H271 . 120.1 no
C32 3_656 N31 C36 3_656 111.40(18) yes
C32 3_656 N31 C32 . 104.8(3) yes
C36 3_656 N31 C32 . 111.60(18) yes
C32 3_656 N31 C36 . 111.60(18) yes
C36 3_656 N31 C36 . 106.2(4) yes
C32 . N31 C36 . 111.40(18) yes
N31 . C32 C33 . 115.6(3) yes
N31 . C32 H322 . 107.3 no
C33 . C32 H322 . 109.4 no
N31 . C32 H321 . 106.0 no
C33 . C32 H321 . 107.9 no
H322 . C32 H321 . 110.5 no
C32 . C33 C34 . 110.2(3) yes
C32 . C33 H331 . 109.9 no
C34 . C33 H331 . 108.0 no
C32 . C33 H332 . 110.4 no
C34 . C33 H332 . 109.6 no
H331 . C33 H332 . 108.8 no
C33 . C34 C35 . 113.0(3) yes
C33 . C34 H342 . 109.2 no
C35 . C34 H342 . 107.9 no
C33 . C34 H341 . 109.0 no
C35 . C34 H341 . 107.9 no
H342 . C34 H341 . 109.8 no
C34 . C35 H353 . 112.1 no
C34 . C35 H352 . 109.2 no
H353 . C35 H352 . 108.1 no
C34 . C35 H351 . 111.3 no
H353 . C35 H351 . 108.7 no
H352 . C35 H351 . 107.3 no
N31 . C36 C37 . 116.8(3) yes
N31 . C36 H362 . 107.4 no
C37 . C36 H362 . 107.6 no
N31 . C36 H361 . 106.4 no
C37 . C36 H361 . 109.7 no
H362 . C36 H361 . 108.8 no
C36 . C37 C38 . 108.8(3) yes
C36 . C37 H371 . 108.4 no
C38 . C37 H371 . 110.7 no
C36 . C37 H372 . 108.8 no
C38 . C37 H372 . 111.0 no
H371 . C37 H372 . 109.1 no
C37 . C38 C39 . 113.6(3) yes
C37 . C38 H382 . 108.4 no
C39 . C38 H382 . 111.0 no
C37 . C38 H381 . 107.2 no
C39 . C38 H381 . 107.4 no
H382 . C38 H381 . 109.1 no
C38 . C39 H393 . 109.4 no
C38 . C39 H392 . 112.6 no
H393 . C39 H392 . 107.6 no
C38 . C39 H391 . 108.7 no
H393 . C39 H391 . 109.6 no
H392 . C39 H391 . 108.8 no
C46 3_655 N41 C42 3_655 110.48(18) yes
C46 3_655 N41 C42 . 110.69(18) yes
C42 3_655 N41 C42 . 107.7(3) yes
C46 3_655 N41 C46 . 106.9(3) yes
C42 3_655 N41 C46 . 110.69(18) yes
C42 . N41 C46 . 110.48(18) yes
N41 . C42 C43 . 115.2(3) yes
N41 . C42 H422 . 107.9 no
C43 . C42 H422 . 108.9 no
N41 . C42 H421 . 107.4 no
C43 . C42 H421 . 109.8 no
H422 . C42 H421 . 107.3 no
C42 . C43 C44 . 110.5(3) yes
C42 . C43 H431 . 109.9 no
C44 . C43 H431 . 109.1 no
C42 . C43 H432 . 109.7 no
C44 . C43 H432 . 109.0 no
H431 . C43 H432 . 108.6 no
C43 . C44 C45 . 112.0(3) yes
C43 . C44 H442 . 109.3 no
C45 . C44 H442 . 108.4 no
C43 . C44 H441 . 109.1 no
C45 . C44 H441 . 109.6 no
H442 . C44 H441 . 108.4 no
C44 . C45 H453 . 109.9 no
C44 . C45 H452 . 108.1 no
H453 . C45 H452 . 110.2 no
C44 . C45 H451 . 109.1 no
H453 . C45 H451 . 110.1 no
H452 . C45 H451 . 109.4 no
N41 . C46 C47 . 116.0(3) yes
N41 . C46 H462 . 107.1 no
C47 . C46 H462 . 107.9 no
N41 . C46 H461 . 106.8 no
C47 . C46 H461 . 108.5 no
H462 . C46 H461 . 110.4 no
C46 . C47 C48 . 109.1(3) yes
C46 . C47 H471 . 108.8 no
C48 . C47 H471 . 109.4 no
C46 . C47 H472 . 110.4 no
C48 . C47 H472 . 110.6 no
H471 . C47 H472 . 108.5 no
C47 . C48 C49 . 112.1(4) yes
C47 . C48 H482 . 108.7 no
C49 . C48 H482 . 109.6 no
C47 . C48 H481 . 107.7 no
C49 . C48 H481 . 109.6 no
H482 . C48 H481 . 109.1 no
C48 . C49 H493 . 108.3 no
C48 . C49 H492 . 108.2 no
H493 . C49 H492 . 111.6 no
C48 . C49 H491 . 110.2 no
H493 . C49 H491 . 108.6 no
H492 . C49 H491 . 110.0 no

loop_
_geom_bond_atom_site_label_1
_geom_bond_atom_site_label_2
_geom_bond_site_symmetry_2
_geom_bond_distance
_geom_bond_publ_flag
O1 C1 . 1.224(4) yes
C1 N11 . 1.357(4) yes
C1 N21 . 1.384(4) yes
O2 H22 . 0.826 no
O2 H21 . 0.821 no
N11 C12 . 1.407(4) yes
N11 H111 . 0.852 no
C12 C13 . 1.396(5) yes
C12 C17 . 1.394(5) yes
C13 C14 . 1.383(4) yes
C13 H131 . 0.933 no
C14 C15 . 1.392(5) yes
C14 H141 . 0.947 no
C15 C16 . 1.380(5) yes
C15 I18 . 2.094(3) yes
C16 C17 . 1.393(5) yes
C16 H161 . 0.935 no
C17 H171 . 0.930 no
N21 C22 . 1.403(4) yes
N21 H211 . 0.859 no
C22 C23 . 1.400(5) yes
C22 C27 . 1.392(5) yes
C23 C24 . 1.396(5) yes
C23 H231 . 0.930 no
C24 C25 . 1.377(5) yes
C24 H241 . 0.940 no
C25 C26 . 1.390(5) yes
C25 I28 . 2.105(3) yes
C26 C27 . 1.393(5) yes
C26 H261 . 0.929 no
C27 H271 . 0.936 no
N31 C32 3_656 1.520(4) yes
N31 C36 3_656 1.515(4) yes
N31 C32 . 1.520(4) yes
N31 C36 . 1.515(4) yes
C32 C33 . 1.518(5) yes
C32 H322 . 0.959 no
C32 H321 . 0.982 no
C33 C34 . 1.522(6) yes
C33 H331 . 0.966 no
C33 H332 . 0.964 no
C34 C35 . 1.528(7) yes
C34 H342 . 0.967 no
C34 H341 . 0.964 no
C35 H353 . 0.954 no
C35 H352 . 0.960 no
C35 H351 . 0.967 no
C36 C37 . 1.504(5) yes
C36 H362 . 0.965 no
C36 H361 . 0.966 no
C37 C38 . 1.529(5) yes
C37 H371 . 0.976 no
C37 H372 . 0.970 no
C38 C39 . 1.523(5) yes
C38 H382 . 0.974 no
C38 H381 . 0.955 no
C39 H393 . 0.957 no
C39 H392 . 0.963 no
C39 H391 . 0.962 no
N41 C46 3_655 1.524(4) yes
N41 C42 3_655 1.519(4) yes
N41 C42 . 1.519(4) yes
N41 C46 . 1.524(4) yes
C42 C43 . 1.518(5) yes
C42 H422 . 0.960 no
C42 H421 . 0.961 no
C43 C44 . 1.519(5) yes
C43 H431 . 0.972 no
C43 H432 . 0.982 no
C44 C45 . 1.521(5) yes
C44 H442 . 0.972 no
C44 H441 . 0.962 no
C45 H453 . 0.963 no
C45 H452 . 0.963 no
C45 H451 . 0.965 no
C46 C47 . 1.517(4) yes
C46 H462 . 0.949 no
C46 H461 . 0.965 no
C47 C48 . 1.523(5) yes
C47 H471 . 0.964 no
C47 H472 . 0.963 no
C48 C49 . 1.523(5) yes
C48 H482 . 0.965 no
C48 H481 . 0.982 no
C49 H493 . 0.955 no
C49 H492 . 0.965 no
C49 H491 . 0.957 no

loop_
_geom_hbond_atom_site_label_D
_geom_hbond_atom_site_label_H
_geom_hbond_atom_site_label_A
_geom_hbond_site_symmetry_A
_geom_hbond_angle_DHA
_geom_hbond_distance_DH
_geom_hbond_distance_HA
_geom_hbond_distance_DA
_geom_hbond_publ_flag
C17 H171 O1 . 120.20 0.930 2.319 2.900(5) yes
C32 H321 O2 1_545 139.79 0.982 2.599 3.408(5) yes
